data_9015351
loop_
_publ_author_name
'Artioli, G.'
'Kvick, A.'

_publ_section_title
;
 Synchrotron X-ray Rietveld study of perlialite, the natural counterpart of synthetic zeolite-L
 Sample: data collected with conventional diffractometer radiation
;
_journal_name_full 'European Journal of Mineralogy'
_journal_page_first 749
_journal_page_last 759
_journal_paper_doi 10.1127/ejm/2/6/0749
_journal_volume 2
_journal_year 1990
_chemical_formula_sum 'Al12 H46.48 K7.447 O95.24 Si24 Tl3.813'
_chemical_name_mineral Perlialite
_space_group_IT_number 191
_symmetry_space_group_name_Hall '-P 6 2'
_symmetry_space_group_name_H-M 'P 6/m m m'
_cell_angle_alpha 90
_cell_angle_beta 90
_cell_angle_gamma 120
_cell_length_a 18.5432
_cell_length_b 18.5432
_cell_length_c 7.5310
_cell_volume 2242.604
_database_code_amcsd 0006390
_exptl_crystal_density_diffrn 2.694
_cod_original_formula_sum 'K7.447 Tl3.813 (Si24 Al12) O95.24 H46.48'
_cod_database_code 9015351

loop_
_space_group_symop_operation_xyz
x,y,z
-x,-x+y,z
x,x-y,-z
-x+y,-x,-z
x-y,x,z
-y,-x,z
y,x,-z
y,-x+y,-z
-y,x-y,z
x-y,-y,z
-x+y,y,-z
x,y,-z
-x,-y,z
x,x-y,z
-x,-x+y,-z
x-y,x,-z
-x+y,-x,z
y,x,z
-y,-x,-z
-y,x-y,-z
y,-x+y,z
-x+y,y,z
x-y,-y,-z
-x,-y,-z

loop_
_atom_site_label
_atom_site_fract_x
_atom_site_fract_y
_atom_site_fract_z
_atom_site_occupancy
_atom_site_U_iso_or_equiv
_atom_site_type_symbol
_atom_site_attached_hydrogens
KA 0.33333 0.66667 0.00000 0.13000 0.11000 K 0
KB 0.33333 0.66667 0.50000 0.60000 0.02300 K 0
KB1 0.33333 0.66667 0.44300 0.20000 0.02300 K 0
KD 0.29900 0.00000 0.00000 0.52100 0.04030 K 0
TlD1 0.31500 0.00000 0.00000 0.47900 0.04030 Tl 0
KE 0.50000 0.00000 0.50000 0.68700 0.04400 K 0
TlE 0.50000 0.00000 0.50000 0.31300 0.04400 Tl 0
Si1 0.09180 0.35220 0.50000 0.66667 0.03100 Si 0
Al1 0.09180 0.35220 0.50000 0.33333 0.03100 Al 0
Si2 0.17030 0.49760 0.21720 0.66667 0.05600 Si 0
Al2 0.17030 0.49760 0.21720 0.33333 0.05600 Al 0
O1 0.00000 0.27600 0.50000 1.00000 0.03000 O 0
O2 0.16220 0.32440 0.50000 1.00000 0.02000 O 0
O3 0.26500 0.53000 0.28300 1.00000 0.05000 O 0
O4 0.10750 0.41490 0.33100 1.00000 0.02700 O 0
O5 0.41810 0.83620 0.26300 1.00000 0.06000 O 0
O6 0.16000 0.48900 0.00000 1.00000 0.04500 O 0
WatF 0.12000 0.00000 0.00000 0.10000 0.10000 O 2
WatH 0.13510 0.00000 0.36400 0.83000 0.11000 O 2
WatI 0.28800 0.14400 0.00000 0.53000 0.09000 O 2
WatJ 0.27400 0.13700 0.24000 0.42000 0.10000 O 2
WatK 0.00000 0.00000 0.19000 0.37000 0.10000 O 2
WatN 0.55300 0.27700 0.00000 0.31000 0.10000 O 2

loop_
_cod_changelog_entry_id
_cod_changelog_entry_author
_cod_changelog_entry_date
_cod_changelog_entry_text
1
;cod-tools version 3.8.0
Id: cif_guess_AMCSD_atom_types 9581 2023-05-17 12:35:41Z saulius
;
2023-05-23T09:25:17+03:00
;Derived atom types and hydrogen counts
from atom names that follow the AMCSD naming convention
(Wat == water, O-H == hydroxyl).
;

loop_
_cod_related_entry_id
_cod_related_entry_database
_cod_related_entry_code
1 AMCSD 0006390

_cell_formula_units_Z 1
